data_7718550
loop_
_publ_author_name
'Seisenbaeva, Gulaim A.'
'Kloo, Lars'
'Agback, Peter'
'Kessler, Vadim G.'

_publ_section_title
;
 Polymerisation isomerism of tungsten(VI) oxomethoxide: new insights into
 the structure and reactivity of non-cluster metal oxoalkoxide aggregates.
;
_journal_issue 19
_journal_name_full 'Dalton transactions (Cambridge, England : 2003)'
_journal_page_first 7611
_journal_page_last 7615
_journal_paper_doi 10.1039/d5dt00348b
_journal_volume 54
_journal_year 2025
_chemical_formula_sum 'C22 H72 Li2 O51 W12'
_chemical_formula_weight 3372.87
_chemical_properties_physical Air-sensitive,Moisture-sensitive,Hygroscopic
_space_group_crystal_system monoclinic
_space_group_IT_number 14
_space_group_name_Hall '-P 2yn'
_space_group_name_H-M_alt 'P 1 21/n 1'
_atom_sites_solution_hydrogens geom
_audit_creation_method SHELXL-2019/1
_audit_update_record
;
2025-03-28 deposited with the CCDC.	2025-04-15 downloaded from the CCDC.
;
_cell_angle_alpha 90
_cell_angle_beta 107.241(7)
_cell_angle_gamma 90
_cell_formula_units_Z 2
_cell_length_a 13.917(2)
_cell_length_b 11.3231(17)
_cell_length_c 22.002(3)
_cell_measurement_reflns_used 9914
_cell_measurement_temperature 273(2)
_cell_measurement_theta_max 34.48
_cell_measurement_theta_min 2.65
_cell_volume 3311.4(8)
_computing_cell_refinement 'Bruker SAINT'
_computing_data_collection 'Bruker APEX2'
_computing_data_reduction 'Bruker SAINT'
_computing_molecular_graphics 'Bruker SHELXTL'
_computing_publication_material 'Bruker SHELXTL'
_computing_structure_refinement 'SHELXL-2014 (Sheldrick 2014)'
_computing_structure_solution 'SHELXS-97 (Sheldrick 2008)'
_diffrn_ambient_temperature 273(2)
_diffrn_measured_fraction_theta_full 0.988
_diffrn_measured_fraction_theta_max 0.991
_diffrn_measurement_device_type 'Bruker D8 Quest ECO'
_diffrn_measurement_method 'Omega scan'
_diffrn_radiation_type MoK\a
_diffrn_radiation_wavelength 0.71073
_diffrn_reflns_av_R_equivalents 0.0487
_diffrn_reflns_av_unetI/netI 0.0416
_diffrn_reflns_Laue_measured_fraction_full 0.988
_diffrn_reflns_Laue_measured_fraction_max 0.991
_diffrn_reflns_limit_h_max 18
_diffrn_reflns_limit_h_min -18
_diffrn_reflns_limit_k_max 14
_diffrn_reflns_limit_k_min -14
_diffrn_reflns_limit_l_max 29
_diffrn_reflns_limit_l_min -29
_diffrn_reflns_number 35958
_diffrn_reflns_point_group_measured_fraction_full 0.988
_diffrn_reflns_point_group_measured_fraction_max 0.991
_diffrn_reflns_theta_full 25.242
_diffrn_reflns_theta_max 28.000
_diffrn_reflns_theta_min 2.645
_diffrn_source 'sealed tube'
_exptl_absorpt_coefficient_mu 20.847
_exptl_absorpt_correction_T_max 0.135
_exptl_absorpt_correction_T_min 0.062
_exptl_absorpt_correction_type empirical
_exptl_absorpt_process_details 'Bruker SADABS'
_exptl_crystal_colour colorless
_exptl_crystal_density_diffrn 3.383
_exptl_crystal_density_meas ?
_exptl_crystal_density_method 'not measured'
_exptl_crystal_description block
_exptl_crystal_F_000 3012
_exptl_crystal_recrystallization_method 'Re-crystallisation from solvent: methanol'
_exptl_crystal_size_max 0.300
_exptl_crystal_size_mid 0.240
_exptl_crystal_size_min 0.160
_exptl_transmission_factor_max 0.135
_exptl_transmission_factor_min 0.062
_refine_diff_density_max 1.631
_refine_diff_density_min -2.073
_refine_diff_density_rms 0.211
_refine_ls_extinction_method none
_refine_ls_goodness_of_fit_ref 1.111
_refine_ls_hydrogen_treatment constr
_refine_ls_matrix_type full
_refine_ls_number_parameters 404
_refine_ls_number_reflns 7916
_refine_ls_number_restraints 36
_refine_ls_restrained_S_all 1.110
_refine_ls_R_factor_all 0.0379
_refine_ls_R_factor_gt 0.0309
_refine_ls_shift/su_max 0.002
_refine_ls_shift/su_mean 0.000
_refine_ls_structure_factor_coef Fsqd
_refine_ls_weighting_details 'w=1/[\s^2^(Fo^2^)+(0.0387P)^2^+8.3019P] where P=(Fo^2^+2Fc^2^)/3'
_refine_ls_weighting_scheme calc
_refine_ls_wR_factor_gt 0.0815
_refine_ls_wR_factor_ref 0.0839
_reflns_Friedel_coverage 0.000
_reflns_number_gt 6953
_reflns_number_total 7916
_reflns_threshold_expression 'I > 2\s(I)'
_cod_data_source_file d5dt00348b2.cif
_cod_data_source_block WOMeNW_231117_0m_a
_cod_depositor_comments
;
The following automatic conversions were performed:

data item '_exptl_absorpt_correction_type' value 'Empirical' was
changed to 'empirical' in accordance with the
/home/data/users/saulius/crontab/automatic-downloads/rss-feeds/RSC/lib/dictionaries/cif_core.dic
dictionary named 'cif_core.dic' version 2.4.2 last updated on
2011-04-26.

data item '_exptl_crystal_density_meas' value 'not measured' was
changed to '?' -- the value is perceived as not measured.

Automatic conversion script
Id: cif_fix_values 8170 2020-07-09 18:12:32Z antanas 

 Adding full bibliography for 7718549--7718551.cif.
;
_cod_original_cell_volume 3311.4(9)
_cod_original_sg_symbol_H-M 'P 21/n'
_cod_database_code 7718550
_shelx_shelxl_version_number 2019/1
_shelx_space_group_comment
;
The symmetry employed for this shelxl refinement is uniquely defined
by the following loop, which should always be used as a source of
symmetry information in preference to the above space-group names.
They are only intended as comments.
;
_shelx_estimated_absorpt_t_min 0.062
_shelx_estimated_absorpt_t_max 0.135
_exptl_absorpt_special_details 'Bruekr SADABS'

loop_
_space_group_symop_operation_xyz
'x, y, z'
'-x+1/2, y+1/2, -z+1/2'
'-x, -y, -z'
'x-1/2, -y-1/2, z-1/2'

loop_
_atom_site_label
_atom_site_type_symbol
_atom_site_fract_x
_atom_site_fract_y
_atom_site_fract_z
_atom_site_U_iso_or_equiv
_atom_site_adp_type
_atom_site_occupancy
_atom_site_site_symmetry_order
_atom_site_calc_flag
_atom_site_refinement_flags_posn
_atom_site_refinement_flags_adp
_atom_site_refinement_flags_occupancy
_atom_site_disorder_assembly
_atom_site_disorder_group
W1 W 0.62941(2) 0.45719(2) 0.55237(2) 0.02242(7) Uani 1 1 d . . . . .
W2 W 0.47082(2) 0.50885(3) 0.66262(2) 0.02884(8) Uani 1 1 d . . . . .
W3 W 0.45246(2) 0.24382(3) 0.59470(2) 0.03079(8) Uani 1 1 d . . . . .
W4 W 0.24463(2) 0.38669(3) 0.60085(2) 0.03590(9) Uani 1 1 d . . . . .
W5 W 0.23392(2) 0.23658(3) 0.45152(2) 0.03496(8) Uani 1 1 d . . . . .
W6 W 0.26632(2) 0.70596(3) 0.57755(2) 0.04396(10) Uani 1 1 d . . . . .
O23 O 0.500000 0.500000 0.500000 0.0232(13) Uani 1 2 d S . P . .
O22 O 0.3847(3) 0.4080(4) 0.5897(2) 0.0265(10) Uani 1 1 d . . . . .
O21 O 0.3933(4) 0.6389(5) 0.6311(2) 0.0355(12) Uani 1 1 d . . . . .
O20 O 0.7309(4) 0.4011(5) 0.6271(2) 0.0337(11) Uani 1 1 d . . . . .
O19 O 0.5545(4) 0.3038(4) 0.5702(2) 0.0290(10) Uani 1 1 d . . . . .
O18 O 0.3617(4) 0.2024(5) 0.5177(2) 0.0360(12) Uani 1 1 d . . . . .
O17 O 0.2149(4) 0.5405(5) 0.5805(3) 0.0389(13) Uani 1 1 d . . . . .
O16 O 0.6875(4) 0.5952(4) 0.5532(2) 0.0299(10) Uani 1 1 d . . . . .
O15 O 0.3263(4) 0.2316(5) 0.6306(3) 0.0425(14) Uani 0.55(3) 1 d . . P A 1
C15 C 0.2907(17) 0.111(2) 0.6423(12) 0.075(8) Uani 0.55(3) 1 d . U P A 1
H15A H 0.347329 0.058439 0.655712 0.112 Uiso 0.55(3) 1 calc R U P A 1
H15B H 0.257840 0.115425 0.674906 0.112 Uiso 0.55(3) 1 calc R U P A 1
H15C H 0.244335 0.081508 0.603778 0.112 Uiso 0.55(3) 1 calc R U P A 1
O15A O 0.3263(4) 0.2316(5) 0.6306(3) 0.0425(14) Uani 0.45(3) 1 d . . P A 2
C15A C 0.316(2) 0.170(3) 0.6863(14) 0.073(9) Uani 0.45(3) 1 d . U P A 2
H15D H 0.358088 0.100515 0.693882 0.110 Uiso 0.45(3) 1 calc R U P A 2
H15E H 0.336423 0.220677 0.722703 0.110 Uiso 0.45(3) 1 calc R U P A 2
H15F H 0.247299 0.146544 0.679118 0.110 Uiso 0.45(3) 1 calc R U P A 2
O14 O 0.3405(4) 0.4476(6) 0.6869(2) 0.0426(14) Uani 1 1 d . . . . .
O13 O 0.6727(3) 0.3763(5) 0.4975(2) 0.0316(11) Uani 1 1 d . . . . .
O12 O 0.1993(4) 0.3200(5) 0.5219(2) 0.0382(12) Uani 1 1 d . . . . .
O11 O 0.5113(4) 0.3311(5) 0.6825(2) 0.0354(12) Uani 1 1 d . . . . .
O10 O 0.4962(5) 0.1094(5) 0.6292(3) 0.0515(16) Uani 1 1 d . . . . .
O9 O 0.3298(5) 0.8407(6) 0.5615(4) 0.0582(17) Uani 1 1 d . . . . .
O8 O 0.1239(4) 0.3138(6) 0.3966(3) 0.0473(15) Uani 1 1 d . . . . .
O7 O 0.5673(3) 0.5236(4) 0.6257(2) 0.0282(10) Uani 1 1 d . . . . .
O6 O 0.1492(5) 0.7222(7) 0.5095(4) 0.0616(18) Uani 1 1 d . . . . .
O5 O 0.2907(5) 0.1888(6) 0.3903(3) 0.0486(15) Uani 1 1 d . . . . .
O4 O 0.5273(4) 0.5466(6) 0.7411(2) 0.0422(14) Uani 1 1 d . . . . .
O3 O 0.1730(5) 0.1092(6) 0.4595(3) 0.0568(17) Uani 1 1 d . . . . .
O2 O 0.1557(5) 0.3456(7) 0.6374(3) 0.0592(19) Uani 1 1 d . . . . .
O1 O 0.2247(5) 0.7607(7) 0.6376(4) 0.072(2) Uani 1 1 d . . . . .
C6 C 0.0937(8) 0.6475(13) 0.4601(5) 0.075(4) Uani 1 1 d . . . . .
H6A H 0.036420 0.689423 0.433825 0.113 Uiso 1 1 calc R U . . .
H6B H 0.135637 0.622968 0.434696 0.113 Uiso 1 1 calc R U . . .
H6C H 0.071467 0.579352 0.478073 0.113 Uiso 1 1 calc R U . . .
C5 C 0.3814(11) 0.1966(11) 0.3734(8) 0.090(5) Uani 1 1 d . . . . .
H5A H 0.374018 0.154105 0.334587 0.135 Uiso 1 1 calc R U . . .
H5B H 0.395847 0.278018 0.367596 0.135 Uiso 1 1 calc R U . . .
H5C H 0.435536 0.163109 0.406734 0.135 Uiso 1 1 calc R U . . .
O1A O 0.4695(6) 0.7788(7) 0.7977(4) 0.072(2) Uani 1 1 d . . . . .
H1A H 0.434548 0.798917 0.826258 0.086 Uiso 1 1 calc R U . . .
O2A O 0.6912(5) 0.6788(6) 0.8443(4) 0.078(3) Uani 1 1 d . . . . .
H2A H 0.714289 0.753774 0.858843 0.093 Uiso 1 1 calc R U . . .
C20 C 0.7808(8) 0.4672(10) 0.6822(5) 0.063(3) Uani 1 1 d . . . . .
H20A H 0.827634 0.417153 0.711969 0.095 Uiso 1 1 calc R U . . .
H20B H 0.816329 0.531764 0.670465 0.095 Uiso 1 1 calc R U . . .
H20C H 0.732234 0.497307 0.701404 0.095 Uiso 1 1 calc R U . . .
O3A O 0.5277(6) 0.5509(9) 0.8874(4) 0.079(3) Uani 1 1 d . . . . .
H3A H 0.571035 0.486884 0.899912 0.095 Uiso 1 1 calc R U . . .
C1A C 0.4536(8) 0.8522(11) 0.7452(5) 0.067(3) Uani 1 1 d . . . . .
H1A1 H 0.407220 0.913618 0.747524 0.100 Uiso 1 1 calc R U . . .
H1A2 H 0.516267 0.886783 0.744598 0.100 Uiso 1 1 calc R U . . .
H1A3 H 0.426108 0.807078 0.707017 0.100 Uiso 1 1 calc R U . . .
C14 C 0.3086(9) 0.4932(11) 0.7372(6) 0.070(3) Uani 1 1 d . U . . .
H14A H 0.366260 0.515454 0.771675 0.105 Uiso 1 1 calc R U . . .
H14B H 0.266939 0.561228 0.722697 0.105 Uiso 1 1 calc R U . . .
H14C H 0.270908 0.434088 0.751543 0.105 Uiso 1 1 calc R U . . .
C8 C 0.0224(9) 0.3247(16) 0.3942(7) 0.101(5) Uani 1 1 d . . . . .
H8A H -0.012221 0.372272 0.358279 0.152 Uiso 1 1 calc R U . . .
H8B H -0.007947 0.247874 0.390249 0.152 Uiso 1 1 calc R U . . .
H8C H 0.017898 0.361618 0.432596 0.152 Uiso 1 1 calc R U . . .
C9 C 0.3626(13) 0.8959(11) 0.5165(8) 0.103(5) Uani 1 1 d . . . . .
H9A H 0.392996 0.969933 0.532900 0.154 Uiso 1 1 calc R U . . .
H9B H 0.411277 0.846980 0.505490 0.154 Uiso 1 1 calc R U . . .
H9C H 0.306701 0.909716 0.479324 0.154 Uiso 1 1 calc R U . . .
Li1 Li 0.5526(11) 0.6432(14) 0.8196(7) 0.048(4) Uani 1 1 d . . . . .
C2A C 0.7547(10) 0.5944(13) 0.8403(7) 0.083(4) Uani 1 1 d . U . . .
H2A1 H 0.822246 0.624346 0.854276 0.125 Uiso 1 1 calc R U . . .
H2A2 H 0.748497 0.529245 0.866838 0.125 Uiso 1 1 calc R U . . .
H2A3 H 0.739504 0.568229 0.797000 0.125 Uiso 1 1 calc R U . . .
C11 C 0.5660(12) 0.2870(14) 0.7406(8) 0.100(5) Uani 1 1 d . U . . .
H11A H 0.574355 0.203349 0.737180 0.149 Uiso 1 1 calc R U . . .
H11B H 0.630859 0.324325 0.753720 0.149 Uiso 1 1 calc R U . . .
H11C H 0.531138 0.302534 0.771380 0.149 Uiso 1 1 calc R U . . .
C3A C 0.4612(14) 0.5606(18) 0.9198(9) 0.128(6) Uani 1 1 d . U . . .
H3A1 H 0.471408 0.497937 0.950419 0.192 Uiso 1 1 calc R U . . .
H3A2 H 0.469850 0.635322 0.941357 0.192 Uiso 1 1 calc R U . . .
H3A3 H 0.394388 0.555636 0.890923 0.192 Uiso 1 1 calc R U . . .

loop_
_atom_site_aniso_label
_atom_site_aniso_U_11
_atom_site_aniso_U_22
_atom_site_aniso_U_33
_atom_site_aniso_U_23
_atom_site_aniso_U_13
_atom_site_aniso_U_12
W1 0.01774(12) 0.02689(14) 0.02121(13) 0.00119(10) 0.00358(10) -0.00224(9)
W2 0.02357(14) 0.04277(18) 0.02022(13) -0.00699(11) 0.00653(10) -0.00864(11)
W3 0.03068(15) 0.02972(16) 0.02994(15) 0.00530(11) 0.00583(12) -0.00848(11)
W4 0.02550(14) 0.0580(2) 0.02655(15) -0.00716(13) 0.01138(11) -0.01606(13)
W5 0.03128(16) 0.04069(18) 0.03111(16) -0.00951(12) 0.00647(12) -0.01489(12)
W6 0.02828(16) 0.0508(2) 0.0506(2) -0.01563(16) 0.00823(14) 0.00461(14)
O23 0.025(3) 0.025(3) 0.018(3) 0.002(2) 0.005(3) -0.004(2)
O22 0.025(2) 0.034(3) 0.021(2) -0.0034(19) 0.0068(18) -0.0117(19)
O21 0.026(2) 0.041(3) 0.038(3) -0.014(2) 0.006(2) -0.003(2)
O20 0.029(3) 0.039(3) 0.026(2) 0.003(2) -0.001(2) 0.001(2)
O19 0.029(2) 0.029(3) 0.031(3) -0.002(2) 0.011(2) -0.0088(19)
O18 0.038(3) 0.033(3) 0.033(3) 0.000(2) 0.004(2) -0.012(2)
O17 0.025(3) 0.058(4) 0.036(3) -0.007(3) 0.012(2) -0.006(2)
O16 0.027(2) 0.036(3) 0.025(2) 0.003(2) 0.0061(19) -0.009(2)
O15 0.042(3) 0.050(3) 0.033(3) 0.010(2) 0.008(2) -0.022(3)
C15 0.075(8) 0.074(8) 0.075(8) 0.001(2) 0.023(3) -0.001(2)
O15A 0.042(3) 0.050(3) 0.033(3) 0.010(2) 0.008(2) -0.022(3)
C15A 0.073(9) 0.074(9) 0.073(9) 0.001(2) 0.021(3) -0.001(2)
O14 0.034(3) 0.072(4) 0.024(3) -0.010(3) 0.011(2) -0.015(3)
O13 0.024(2) 0.039(3) 0.030(3) -0.005(2) 0.006(2) 0.001(2)
O12 0.025(2) 0.056(4) 0.033(3) -0.006(2) 0.007(2) -0.012(2)
O11 0.034(3) 0.044(3) 0.024(2) 0.008(2) 0.003(2) -0.006(2)
O10 0.046(3) 0.041(3) 0.060(4) 0.018(3) 0.004(3) -0.009(3)
O9 0.054(4) 0.043(4) 0.074(5) -0.011(3) 0.013(3) 0.004(3)
O8 0.031(3) 0.072(4) 0.035(3) -0.005(3) 0.005(2) -0.004(3)
O7 0.024(2) 0.038(3) 0.023(2) -0.004(2) 0.0078(19) -0.0049(19)
O6 0.035(3) 0.073(5) 0.071(5) -0.004(4) 0.006(3) 0.012(3)
O5 0.055(4) 0.052(4) 0.040(3) -0.016(3) 0.016(3) -0.008(3)
O4 0.040(3) 0.061(4) 0.024(3) -0.013(2) 0.008(2) -0.017(3)
O3 0.056(4) 0.056(4) 0.059(4) -0.007(3) 0.017(3) -0.028(3)
O2 0.048(4) 0.090(5) 0.049(4) -0.011(3) 0.029(3) -0.031(3)
O1 0.045(4) 0.089(6) 0.086(5) -0.044(4) 0.022(4) 0.009(4)
C6 0.052(6) 0.118(11) 0.043(6) 0.007(6) -0.004(5) -0.012(6)
C5 0.096(10) 0.067(8) 0.141(13) -0.017(8) 0.088(10) -0.016(7)
O1A 0.074(5) 0.093(6) 0.061(5) 0.014(4) 0.039(4) 0.041(4)
O2A 0.037(3) 0.051(4) 0.127(7) -0.031(4) -0.005(4) -0.003(3)
C20 0.056(6) 0.073(7) 0.041(5) -0.003(5) -0.018(4) -0.003(5)
O3A 0.071(5) 0.108(7) 0.058(5) 0.030(5) 0.020(4) 0.031(5)
C1A 0.065(7) 0.081(8) 0.050(6) -0.009(5) 0.010(5) 0.005(6)
C14 0.069(3) 0.074(4) 0.068(3) -0.0035(19) 0.024(2) -0.0030(19)
C8 0.046(7) 0.161(16) 0.092(10) -0.017(10) 0.011(6) -0.011(8)
C9 0.157(15) 0.049(7) 0.122(13) -0.014(8) 0.072(12) -0.017(8)
Li1 0.048(8) 0.051(9) 0.034(7) -0.015(6) -0.002(6) -0.004(7)
C2A 0.083(4) 0.083(4) 0.084(4) -0.0005(10) 0.0243(14) 0.0002(10)
C11 0.101(5) 0.099(5) 0.097(5) 0.000(2) 0.026(2) 0.001(2)
C3A 0.128(6) 0.128(6) 0.128(6) 0.001(2) 0.038(3) 0.002(2)

loop_
_atom_type_symbol
_atom_type_description
_atom_type_scat_dispersion_real
_atom_type_scat_dispersion_imag
_atom_type_scat_source
C C 0.0033 0.0016 'International Tables Vol C Tables 4.2.6.8 and 6.1.1.4'
H H 0.0000 0.0000 'International Tables Vol C Tables 4.2.6.8 and 6.1.1.4'
Li Li -0.0003 0.0001 'International Tables Vol C Tables 4.2.6.8 and 6.1.1.4'
O O 0.0106 0.0060 'International Tables Vol C Tables 4.2.6.8 and 6.1.1.4'
W W -0.8490 6.8722 'International Tables Vol C Tables 4.2.6.8 and 6.1.1.4'

loop_
_geom_angle_atom_site_label_1
_geom_angle_atom_site_label_2
_geom_angle_atom_site_label_3
_geom_angle
_geom_angle_site_symmetry_1
_geom_angle_site_symmetry_3
_geom_angle_publ_flag
O13 W1 O16 102.7(2) . . ?
O13 W1 O23 99.97(16) . . ?
O16 W1 O23 97.48(16) . . ?
O13 W1 O20 95.8(2) . . ?
O16 W1 O20 93.8(2) . . ?
O23 W1 O20 158.07(16) . . ?
O13 W1 O19 89.3(2) . . ?
O16 W1 O19 167.5(2) . . ?
O23 W1 O19 83.76(14) . . ?
O20 W1 O19 81.3(2) . . ?
O13 W1 O7 168.7(2) . . ?
O16 W1 O7 88.2(2) . . ?
O23 W1 O7 81.22(13) . . ?
O20 W1 O7 80.4(2) . . ?
O19 W1 O7 79.67(18) . . ?
O4 W2 O7 104.6(2) . . ?
O4 W2 O21 102.8(3) . . ?
O7 W2 O21 101.1(2) . . ?
O4 W2 O22 155.7(2) . . ?
O7 W2 O22 92.3(2) . . ?
O21 W2 O22 90.6(2) . . ?
O4 W2 O11 90.8(3) . . ?
O7 W2 O11 89.6(2) . . ?
O21 W2 O11 159.8(2) . . ?
O22 W2 O11 71.7(2) . . ?
O4 W2 O14 90.0(2) . . ?
O7 W2 O14 162.4(2) . . ?
O21 W2 O14 84.7(2) . . ?
O22 W2 O14 70.88(19) . . ?
O11 W2 O14 80.4(2) . . ?
O10 W3 O19 104.9(3) . . ?
O10 W3 O18 103.6(3) . . ?
O19 W3 O18 102.0(2) . . ?
O10 W3 O22 155.2(3) . . ?
O19 W3 O22 91.9(2) . . ?
O18 W3 O22 90.1(2) . . ?
O10 W3 O11 91.1(3) . . ?
O19 W3 O11 88.3(2) . . ?
O18 W3 O11 158.9(2) . . ?
O22 W3 O11 71.03(19) . . ?
O10 W3 O15 90.1(3) . . ?
O19 W3 O15 161.3(2) . . ?
O18 W3 O15 84.8(2) . . ?
O22 W3 O15 70.5(2) . . ?
O11 W3 O15 80.2(2) . . ?
O10 W3 O15A 90.1(3) . . ?
O19 W3 O15A 161.3(2) . . ?
O18 W3 O15A 84.8(2) . . ?
O22 W3 O15A 70.5(2) . . ?
O11 W3 O15A 80.2(2) . . ?
O2 W4 O17 103.3(3) . . ?
O2 W4 O12 103.8(3) . . ?
O17 W4 O12 100.0(3) . . ?
O2 W4 O22 157.7(3) . . ?
O17 W4 O22 90.7(2) . . ?
O12 W4 O22 90.4(2) . . ?
O2 W4 O14 91.2(3) . . ?
O17 W4 O14 86.8(3) . . ?
O12 W4 O14 161.5(2) . . ?
O22 W4 O14 72.16(19) . . ?
O2 W4 O15A 91.5(3) . . ?
O17 W4 O15A 161.2(2) . . ?
O12 W4 O15A 87.3(2) . . ?
O22 W4 O15A 71.8(2) . . ?
O14 W4 O15A 81.4(2) . . ?
O2 W4 O15 91.5(3) . . ?
O17 W4 O15 161.2(2) . . ?
O12 W4 O15 87.3(2) . . ?
O22 W4 O15 71.8(2) . . ?
O14 W4 O15 81.4(2) . . ?
O3 W5 O5 99.3(3) . . ?
O3 W5 O8 97.2(3) . . ?
O5 W5 O8 96.4(3) . . ?
O3 W5 O18 97.2(3) . . ?
O5 W5 O18 89.7(3) . . ?
O8 W5 O18 163.3(2) . . ?
O3 W5 O12 94.5(3) . . ?
O5 W5 O12 165.4(2) . . ?
O8 W5 O12 86.6(2) . . ?
O18 W5 O12 83.8(2) . . ?
O3 W5 O16 176.6(3) . 3_666 ?
O5 W5 O16 83.9(2) . 3_666 ?
O8 W5 O16 83.6(2) . 3_666 ?
O18 W5 O16 81.59(19) . 3_666 ?
O12 W5 O16 82.2(2) . 3_666 ?
O1 W6 O9 98.0(4) . . ?
O1 W6 O6 99.7(3) . . ?
O9 W6 O6 96.8(3) . . ?
O1 W6 O21 97.3(3) . . ?
O9 W6 O21 92.2(3) . . ?
O6 W6 O21 159.4(3) . . ?
O1 W6 O17 96.2(3) . . ?
O9 W6 O17 165.6(3) . . ?
O6 W6 O17 83.3(3) . . ?
O21 W6 O17 83.5(2) . . ?
O1 W6 O13 176.1(3) . 3_666 ?
O9 W6 O13 84.1(3) . 3_666 ?
O6 W6 O13 83.3(3) . 3_666 ?
O21 W6 O13 79.27(19) . 3_666 ?
O17 W6 O13 81.7(2) . 3_666 ?
W1 O23 W1 180.0 . 3_666 ?
W2 O22 W4 109.2(2) . . ?
W2 O22 W3 107.9(2) . . ?
W4 O22 W3 108.8(2) . . ?
W2 O21 W6 149.4(3) . . ?
C20 O20 W1 127.1(6) . . ?
W3 O19 W1 147.2(3) . . ?
W3 O18 W5 148.0(3) . . ?
W4 O17 W6 147.5(3) . . ?
W1 O16 W5 175.4(3) . 3_666 ?
C15 O15 W4 130.0(9) . . ?
C15 O15 W3 118.2(10) . . ?
W4 O15 W3 105.1(2) . . ?
C15A O15A W4 119.3(12) . . ?
C15A O15A W3 129.7(12) . . ?
W4 O15A W3 105.1(2) . . ?
C14 O14 W4 124.7(6) . . ?
C14 O14 W2 124.2(6) . . ?
W4 O14 W2 104.0(2) . . ?
W1 O13 W6 172.8(3) . 3_666 ?
W4 O12 W5 147.2(3) . . ?
C11 O11 W2 125.7(8) . . ?
C11 O11 W3 129.8(8) . . ?
W2 O11 W3 104.5(2) . . ?
C9 O9 W6 143.2(8) . . ?
C8 O8 W5 133.6(8) . . ?
W2 O7 W1 146.0(3) . . ?
C6 O6 W6 134.9(7) . . ?
C5 O5 W5 141.6(7) . . ?
W2 O4 Li1 156.5(6) . . ?
C1A O1A Li1 129.2(8) . . ?
C2A O2A Li1 118.2(9) . . ?
C3A O3A Li1 132.8(12) . . ?
O2A Li1 O1A 113.2(9) . . ?
O2A Li1 O3A 107.1(8) . . ?
O1A Li1 O3A 113.5(9) . . ?
O2A Li1 O4 105.7(8) . . ?
O1A Li1 O4 106.8(7) . . ?
O3A Li1 O4 110.3(8) . . ?
O2A Li1 C2A 24.9(4) . . ?
O1A Li1 C2A 135.8(9) . . ?
O3A Li1 C2A 99.8(7) . . ?
O4 Li1 C2A 86.7(7) . . ?
O2A C2A Li1 36.9(6) . . ?

loop_
_geom_bond_atom_site_label_1
_geom_bond_atom_site_label_2
_geom_bond_distance
_geom_bond_site_symmetry_2
_geom_bond_publ_flag
W1 O13 1.758(5) . ?
W1 O16 1.757(5) . ?
W1 O23 1.8911(4) . ?
W1 O20 1.931(5) . ?
W1 O19 2.121(5) . ?
W1 O7 2.178(5) . ?
W2 O4 1.726(5) . ?
W2 O7 1.771(5) . ?
W2 O21 1.836(5) . ?
W2 O22 2.043(4) . ?
W2 O11 2.101(6) . ?
W2 O14 2.151(5) . ?
W3 O10 1.729(6) . ?
W3 O19 1.795(5) . ?
W3 O18 1.848(5) . ?
W3 O22 2.073(5) . ?
W3 O11 2.108(5) . ?
W3 O15 2.132(6) . ?
W3 O15A 2.132(6) . ?
W4 O2 1.727(6) . ?
W4 O17 1.815(6) . ?
W4 O12 1.827(5) . ?
W4 O22 2.049(4) . ?
W4 O14 2.083(5) . ?
W4 O15A 2.089(6) . ?
W4 O15 2.089(6) . ?
W5 O3 1.708(6) . ?
W5 O5 1.833(6) . ?
W5 O8 1.864(6) . ?
W5 O18 1.974(5) . ?
W5 O12 1.990(5) . ?
W5 O16 2.214(5) 3_666 ?
W6 O1 1.708(7) . ?
W6 O9 1.848(7) . ?
W6 O6 1.868(7) . ?
W6 O21 1.963(5) . ?
W6 O17 2.014(6) . ?
W6 O13 2.268(5) 3_666 ?
O20 C20 1.418(10) . ?
O15 C15 1.50(2) . ?
O15A C15A 1.46(3) . ?
O14 C14 1.408(12) . ?
O11 C11 1.372(16) . ?
O9 C9 1.360(15) . ?
O8 C8 1.404(13) . ?
O6 C6 1.413(13) . ?
O5 C5 1.420(12) . ?
O4 Li1 1.985(15) . ?
O1A C1A 1.387(13) . ?
O1A Li1 1.896(18) . ?
O2A C2A 1.322(14) . ?
O2A Li1 1.887(17) . ?
O3A C3A 1.329(18) . ?
O3A Li1 1.936(19) . ?
Li1 C2A 2.77(2) . ?
